data_7231372
loop_
_publ_author_name
'Li, Duanxiu'
'Kong, Minmin'
'Li, Jiong'
'Deng, Zongwu'
'Zhang, Hailu'

_publ_section_title
;
 Amine--carboxylate supramolecular synthon in pharmaceutical cocrystals
;
_journal_issue 35
_journal_name_full CrystEngComm
_journal_page_first 5112
_journal_paper_doi 10.1039/C8CE01106K
_journal_volume 20
_journal_year 2018
_chemical_absolute_configuration rmad
_chemical_formula_moiety 'C4 H4 F N3 O, C5 H9 N O2'
_chemical_formula_sum 'C9 H13 F N4 O3'
_chemical_formula_weight 244.23
_space_group_crystal_system triclinic
_space_group_IT_number 1
_space_group_name_Hall 'P 1'
_space_group_name_H-M_alt 'P 1'
_symmetry_space_group_name_Hall 'P 1'
_symmetry_space_group_name_H-M 'P 1'
_atom_sites_solution_hydrogens mixed
_audit_creation_method SHELXL-2014/7
_audit_update_record
;
2018-06-20 deposited with the CCDC.
2018-08-14 downloaded from the CCDC.
;
_cell_angle_alpha 97.308(4)
_cell_angle_beta 94.713(4)
_cell_angle_gamma 107.291(5)
_cell_formula_units_Z 2
_cell_length_a 5.5932(3)
_cell_length_b 6.0945(4)
_cell_length_c 16.8563(8)
_cell_measurement_reflns_used 3878
_cell_measurement_temperature 293(2)
_cell_measurement_theta_max 73.6680
_cell_measurement_theta_min 5.3240
_cell_volume 539.79(6)
_computing_cell_refinement
;
CrysAlisPro, Agilent Technologies,
Version 1.171.37.35 (release 13-08-2014 CrysAlis171 .NET)
(compiled Aug 13 2014,18:06:01)
;
_computing_data_collection
;
CrysAlisPro, Agilent Technologies,
Version 1.171.37.35 (release 13-08-2014 CrysAlis171 .NET)
(compiled Aug 13 2014,18:06:01)
;
_computing_data_reduction
;
CrysAlisPro, Agilent Technologies,
Version 1.171.37.35 (release 13-08-2014 CrysAlis171 .NET)
(compiled Aug 13 2014,18:06:01)
;
_computing_structure_refinement 'SHELXL-2014/7 (Sheldrick, 2014)'
_diffrn_ambient_temperature 293(2)
_diffrn_detector_area_resol_mean 10.4471
_diffrn_measured_fraction_theta_full 0.999
_diffrn_measured_fraction_theta_max 0.969
_diffrn_measurement_device_type 'Xcalibur, Atlas, Gemini'
_diffrn_measurement_method '\w scans'
_diffrn_radiation_type CuK\a
_diffrn_radiation_wavelength 1.54178
_diffrn_reflns_av_R_equivalents 0.0215
_diffrn_reflns_av_unetI/netI 0.0204
_diffrn_reflns_Laue_measured_fraction_full 0.999
_diffrn_reflns_Laue_measured_fraction_max 0.969
_diffrn_reflns_limit_h_max 6
_diffrn_reflns_limit_h_min -6
_diffrn_reflns_limit_k_max 6
_diffrn_reflns_limit_k_min -7
_diffrn_reflns_limit_l_max 20
_diffrn_reflns_limit_l_min -20
_diffrn_reflns_number 5933
_diffrn_reflns_point_group_measured_fraction_full 0.758
_diffrn_reflns_point_group_measured_fraction_max 0.722
_diffrn_reflns_theta_full 67.679
_diffrn_reflns_theta_max 73.921
_diffrn_reflns_theta_min 5.334
_diffrn_source 'Enhance (Cu) X-ray Source'
_exptl_absorpt_coefficient_mu 1.082
_exptl_absorpt_correction_T_max 1.00000
_exptl_absorpt_correction_T_min 0.72199
_exptl_absorpt_correction_type multi-scan
_exptl_absorpt_process_details
;
CrysAlisPro, Agilent Technologies,
Version 1.171.37.35 (release 13-08-2014 CrysAlis171 .NET)
(compiled Aug 13 2014,18:06:01)
Empirical absorption correction using spherical harmonics,
 implemented in SCALE3 ABSPACK scaling algorithm.
;
_exptl_crystal_colour 'clear light colourless'
_exptl_crystal_density_diffrn 1.503
_exptl_crystal_description prism
_exptl_crystal_F_000 256
_exptl_crystal_size_max 0.420
_exptl_crystal_size_mid 0.350
_exptl_crystal_size_min 0.250
_refine_diff_density_max 0.356
_refine_diff_density_min -0.302
_refine_diff_density_rms 0.070
_refine_ls_abs_structure_details
;
 Flack x determined using 981 quotients [(I+)-(I-)]/[(I+)+(I-)]
 (Parsons, Flack and Wagner, Acta Cryst. B69 (2013) 249-259).
;
_refine_ls_abs_structure_Flack 0.02(11)
_refine_ls_extinction_method none
_refine_ls_goodness_of_fit_ref 1.047
_refine_ls_hydrogen_treatment mixed
_refine_ls_matrix_type full
_refine_ls_number_parameters 339
_refine_ls_number_reflns 3167
_refine_ls_number_restraints 3
_refine_ls_restrained_S_all 1.047
_refine_ls_R_factor_all 0.0426
_refine_ls_R_factor_gt 0.0417
_refine_ls_shift/su_max 0.000
_refine_ls_shift/su_mean 0.000
_refine_ls_structure_factor_coef Fsqd
_refine_ls_weighting_details 'w=1/[\s^2^(Fo^2^)+(0.0909P)^2^+0.0387P] where P=(Fo^2^+2Fc^2^)/3'
_refine_ls_weighting_scheme calc
_refine_ls_wR_factor_gt 0.1117
_refine_ls_wR_factor_ref 0.1137
_reflns_Friedel_coverage 0.491
_reflns_Friedel_fraction_full 0.517
_reflns_Friedel_fraction_max 0.476
_reflns_number_gt 3081
_reflns_number_total 3167
_reflns_threshold_expression 'I > 2\s(I)'
_cod_data_source_file c8ce01106k2.cif
_cod_data_source_block FC-L-Pro
_cod_depositor_comments 'Adding full bibliography for 7231370--7231373.cif.'
_cod_original_cell_volume 539.79(5)
_cod_database_code 7231372
_shelx_shelxl_version_number 2014/7
_shelx_space_group_comment
;
The symmetry employed for this shelxl refinement is uniquely defined
by the following loop, which should always be used as a source of
symmetry information in preference to the above space-group names.
They are only intended as comments.
;
_shelx_estimated_absorpt_t_min 0.659
_shelx_estimated_absorpt_t_max 0.774

loop_
_space_group_symop_operation_xyz
'x, y, z'

loop_
_atom_site_label
_atom_site_type_symbol
_atom_site_fract_x
_atom_site_fract_y
_atom_site_fract_z
_atom_site_U_iso_or_equiv
_atom_site_adp_type
_atom_site_occupancy
_atom_site_site_symmetry_order
_atom_site_calc_flag
_atom_site_refinement_flags_posn
_atom_site_refinement_flags_adp
F1 F 0.6569(4) 0.6806(3) 0.06624(12) 0.0460(5) Uani 1 1 d . .
F2 F 0.7646(4) 0.7650(3) 0.53118(11) 0.0444(5) Uani 1 1 d . .
O1 O 1.0985(4) 1.0517(4) 0.36599(13) 0.0366(5) Uani 1 1 d . .
O2 O 0.4086(4) 0.3664(4) 0.22698(12) 0.0351(5) Uani 1 1 d . .
O3 O 0.7640(4) 0.2345(4) 0.98502(14) 0.0395(5) Uani 1 1 d . .
O4 O 0.6020(5) 0.2487(7) 0.86354(16) 0.0681(10) Uani 1 1 d . .
O5 O 0.0483(4) 0.4661(4) 0.64158(15) 0.0417(5) Uani 1 1 d . .
O6 O 0.1943(6) 0.3859(6) 0.75650(17) 0.0628(8) Uani 1 1 d . .
N1 N 0.8266(4) 1.0478(4) 0.25765(15) 0.0320(5) Uani 1 1 d . .
H1A H 0.7903 1.1647 0.2843 0.038 Uiso 1 1 d R U
N2 N 1.0677(4) 0.7915(4) 0.25254(15) 0.0288(5) Uani 1 1 d . .
N3 N 1.0195(5) 0.5218(5) 0.13934(17) 0.0363(6) Uani 1 1 d . .
H3A H 1.131(7) 0.462(6) 0.166(2) 0.032(8) Uiso 1 1 d . .
H3B H 0.942(8) 0.456(7) 0.099(3) 0.037(10) Uiso 1 1 d . .
N4 N 0.4124(4) 0.6307(4) 0.33440(15) 0.0302(5) Uani 1 1 d . .
H4A H 0.2940 0.6610 0.3150 0.036 Uiso 1 1 d R U
N5 N 0.6690(4) 0.3893(4) 0.34095(15) 0.0309(5) Uani 1 1 d . .
N6 N 0.9233(5) 0.4094(5) 0.45787(17) 0.0371(6) Uani 1 1 d . .
H6A H 0.967(7) 0.303(7) 0.429(2) 0.034(9) Uiso 1 1 d . .
H6B H 0.996(8) 0.483(8) 0.510(3) 0.043(10) Uiso 1 1 d . .
N7 N 0.1290(4) 0.1578(4) 0.89511(16) 0.0312(5) Uani 1 1 d . .
H7A H 0.202(7) 0.234(7) 0.856(2) 0.036(9) Uiso 1 1 d . .
H7B H 0.004(8) 0.199(7) 0.914(2) 0.035(9) Uiso 1 1 d . .
N8 N 0.6013(5) 0.3073(4) 0.70415(17) 0.0301(5) Uani 1 1 d . .
H8A H 0.740(10) 0.360(8) 0.696(3) 0.057(13) Uiso 1 1 d . .
H8B H 0.566(8) 0.335(7) 0.750(3) 0.039(10) Uiso 1 1 d . .
C1 C 0.7096(5) 0.9550(5) 0.18208(19) 0.0336(6) Uani 1 1 d . .
H1B H 0.5883 1.0118 0.1588 0.040 Uiso 1 1 calc R U
C2 C 0.7703(5) 0.7817(5) 0.14167(17) 0.0316(6) Uani 1 1 d . .
C3 C 0.9552(5) 0.6951(5) 0.17835(16) 0.0286(6) Uani 1 1 d . .
C4 C 1.0036(5) 0.9668(5) 0.29545(17) 0.0291(6) Uani 1 1 d . .
C5 C 0.4996(5) 0.7361(5) 0.41143(17) 0.0311(6) Uani 1 1 d . .
H5A H 0.4442 0.8562 0.4345 0.037 Uiso 1 1 calc R U
C6 C 0.6675(5) 0.6642(5) 0.45388(17) 0.0310(6) Uani 1 1 d . .
C7 C 0.7552(5) 0.4843(5) 0.41701(16) 0.0278(6) Uani 1 1 d . .
C8 C 0.4922(5) 0.4565(5) 0.29768(17) 0.0285(6) Uani 1 1 d . .
C9 C 0.5853(5) 0.2275(5) 0.93464(18) 0.0318(6) Uani 1 1 d . .
C10 C 0.3260(5) 0.1809(6) 0.96346(18) 0.0354(6) Uani 1 1 d . .
H10A H 0.3279 0.3078 1.0057 0.042 Uiso 1 1 calc R U
C11 C 0.2360(7) -0.0472(9) 0.9931(3) 0.0625(13) Uani 1 1 d . .
H11A H 0.3728 -0.0779 1.0243 0.075 Uiso 1 1 calc R U
H11B H 0.1013 -0.0499 1.0262 0.075 Uiso 1 1 calc R U
C12 C 0.1445(10) -0.2162(8) 0.9191(4) 0.0782(15) Uani 1 1 d . .
H12A H 0.0224 -0.3569 0.9294 0.094 Uiso 1 1 calc R U
H12B H 0.2832 -0.2566 0.8968 0.094 Uiso 1 1 calc R U
C13 C 0.0194(7) -0.0933(7) 0.8602(3) 0.0526(9) Uani 1 1 d . .
H13A H 0.0617 -0.1232 0.8061 0.063 Uiso 1 1 calc R U
H13B H -0.1628 -0.1447 0.8587 0.063 Uiso 1 1 calc R U
C14 C 0.2075(5) 0.4151(5) 0.68560(19) 0.0325(6) Uani 1 1 d . .
C15 C 0.4358(5) 0.3860(5) 0.64681(18) 0.0298(6) Uani 1 1 d . .
H15A H 0.5320 0.5332 0.6312 0.036 Uiso 1 1 calc R U
C16 C 0.3635(6) 0.1924(6) 0.57433(19) 0.0381(6) Uani 1 1 d . .
H16A H 0.4956 0.2120 0.5395 0.046 Uiso 1 1 calc R U
H16B H 0.2072 0.1865 0.5433 0.046 Uiso 1 1 calc R U
C17 C 0.3322(6) -0.0246(5) 0.6136(2) 0.0387(6) Uani 1 1 d . .
H17A H 0.1723 -0.0695 0.6352 0.046 Uiso 1 1 calc R U
H17C H 0.3418 -0.1539 0.5754 0.046 Uiso 1 1 calc R U
C18 C 0.5510(6) 0.0502(5) 0.6802(2) 0.0384(6) Uani 1 1 d . .
H18C H 0.5076 -0.0309 0.7254 0.046 Uiso 1 1 calc R U
H18A H 0.6981 0.0184 0.6610 0.046 Uiso 1 1 calc R U

loop_
_atom_site_aniso_label
_atom_site_aniso_U_11
_atom_site_aniso_U_22
_atom_site_aniso_U_33
_atom_site_aniso_U_23
_atom_site_aniso_U_13
_atom_site_aniso_U_12
F1 0.0525(11) 0.0518(11) 0.0353(10) -0.0026(8) -0.0144(8) 0.0278(9)
F2 0.0441(10) 0.0574(12) 0.0314(9) -0.0050(8) -0.0058(7) 0.0229(9)
O1 0.0411(11) 0.0426(11) 0.0295(11) 0.0022(8) -0.0015(8) 0.0211(9)
O2 0.0403(11) 0.0426(11) 0.0272(10) 0.0028(8) -0.0011(8) 0.0226(9)
O3 0.0256(9) 0.0556(13) 0.0361(11) -0.0053(9) -0.0030(8) 0.0179(9)
O4 0.0303(11) 0.141(3) 0.0407(15) 0.0382(17) 0.0121(10) 0.0256(14)
O5 0.0295(9) 0.0566(14) 0.0487(13) 0.0211(10) 0.0098(9) 0.0216(9)
O6 0.0655(16) 0.109(2) 0.0475(15) 0.0373(16) 0.0283(13) 0.0625(17)
N1 0.0343(12) 0.0343(13) 0.0335(13) 0.0041(10) 0.0024(10) 0.0208(10)
N2 0.0297(10) 0.0326(11) 0.0278(11) 0.0059(9) 0.0015(9) 0.0152(9)
N3 0.0402(13) 0.0395(13) 0.0320(13) 0.0000(11) -0.0044(11) 0.0214(11)
N4 0.0308(11) 0.0358(13) 0.0301(12) 0.0070(9) -0.0001(9) 0.0198(10)
N5 0.0287(10) 0.0361(12) 0.0324(12) 0.0080(9) 0.0019(10) 0.0164(9)
N6 0.0337(12) 0.0521(16) 0.0321(14) 0.0079(12) 0.0005(10) 0.0236(11)
N7 0.0219(10) 0.0364(12) 0.0383(13) 0.0094(10) 0.0046(10) 0.0118(9)
N8 0.0225(11) 0.0337(12) 0.0342(13) 0.0012(10) 0.0038(9) 0.0106(9)
C1 0.0313(13) 0.0369(15) 0.0356(15) 0.0072(12) -0.0039(11) 0.0166(11)
C2 0.0302(13) 0.0344(14) 0.0307(14) 0.0057(11) -0.0036(11) 0.0124(10)
C3 0.0281(12) 0.0309(14) 0.0298(14) 0.0089(11) 0.0050(11) 0.0117(10)
C4 0.0273(13) 0.0314(13) 0.0316(14) 0.0071(11) 0.0042(11) 0.0127(10)
C5 0.0312(14) 0.0332(14) 0.0316(14) 0.0032(11) 0.0042(11) 0.0149(11)
C6 0.0286(13) 0.0360(15) 0.0289(14) 0.0031(11) 0.0026(11) 0.0120(11)
C7 0.0214(11) 0.0357(14) 0.0303(14) 0.0116(11) 0.0081(10) 0.0112(10)
C8 0.0275(12) 0.0320(14) 0.0306(14) 0.0109(11) 0.0050(11) 0.0132(10)
C9 0.0237(12) 0.0374(14) 0.0335(14) 0.0019(11) 0.0024(10) 0.0103(10)
C10 0.0270(13) 0.0521(18) 0.0288(14) 0.0035(12) 0.0046(11) 0.0159(11)
C11 0.0377(17) 0.086(3) 0.075(3) 0.051(3) 0.0106(18) 0.0180(18)
C12 0.066(3) 0.044(2) 0.131(5) 0.026(3) 0.022(3) 0.0203(19)
C13 0.0380(16) 0.049(2) 0.060(2) -0.0102(16) 0.0026(16) 0.0058(14)
C14 0.0303(13) 0.0349(14) 0.0381(14) 0.0121(11) 0.0106(11) 0.0146(11)
C15 0.0276(12) 0.0302(13) 0.0347(14) 0.0088(10) 0.0076(11) 0.0110(10)
C16 0.0436(16) 0.0439(17) 0.0302(14) 0.0062(12) 0.0051(12) 0.0186(12)
C17 0.0362(14) 0.0333(15) 0.0450(17) 0.0006(12) 0.0011(12) 0.0116(11)
C18 0.0399(15) 0.0353(15) 0.0422(17) 0.0053(12) -0.0013(13) 0.0170(12)

loop_
_atom_type_symbol
_atom_type_description
_atom_type_scat_dispersion_real
_atom_type_scat_dispersion_imag
_atom_type_scat_source
C C 0.0181 0.0091 'International Tables Vol C Tables 4.2.6.8 and 6.1.1.4'
H H 0.0000 0.0000 'International Tables Vol C Tables 4.2.6.8 and 6.1.1.4'
N N 0.0311 0.0180 'International Tables Vol C Tables 4.2.6.8 and 6.1.1.4'
O O 0.0492 0.0322 'International Tables Vol C Tables 4.2.6.8 and 6.1.1.4'
F F 0.0727 0.0534 'International Tables Vol C Tables 4.2.6.8 and 6.1.1.4'

loop_
_geom_angle_atom_site_label_1
_geom_angle_atom_site_label_2
_geom_angle_atom_site_label_3
_geom_angle
_geom_angle_site_symmetry_1
O4 O4 C9 0(10) 1
O6 O6 C14 0(10) 1
C1 N1 C4 122.7(2) .
C1 N1 H1A 119.7 .
C4 N1 H1A 117.6 .
C3 N2 C4 121.3(2) .
C3 N3 H3A 119(2) .
C3 N3 H3B 119(3) .
H3A N3 H3B 121(4) .
C5 N4 C8 122.5(2) .
C5 N4 H4A 114.7 .
C8 N4 H4A 121.9 .
C7 N5 C8 121.3(3) .
C7 N6 H6A 113(3) .
C7 N6 H6B 120(3) .
H6A N6 H6B 126(4) .
C13 N7 C10 108.3(3) .
C13 N7 H7A 108(2) .
C10 N7 H7A 109(2) .
C13 N7 H7B 106(3) .
C10 N7 H7B 109(3) .
H7A N7 H7B 116(4) .
C15 N8 C18 108.4(2) .
C15 N8 H8A 107(4) .
C18 N8 H8A 103(4) .
C15 N8 H8B 109(3) .
C18 N8 H8B 110(3) .
H8A N8 H8B 119(5) .
C2 C1 N1 119.1(2) .
C2 C1 H1B 120.5 .
N1 C1 H1B 120.5 .
C1 C2 F1 121.5(2) .
C1 C2 C3 119.9(3) .
F1 C2 C3 118.6(3) .
N3 C3 N2 119.4(2) .
N3 C3 C2 121.2(3) .
N2 C3 C2 119.4(3) .
O1 C4 N2 122.2(2) .
O1 C4 N1 120.3(3) .
N2 C4 N1 117.5(2) .
C6 C5 N4 118.8(3) .
C6 C5 H5A 120.6 .
N4 C5 H5A 120.6 .
C5 C6 F2 121.6(3) .
C5 C6 C7 119.9(3) .
F2 C6 C7 118.5(2) .
N5 C7 N6 119.5(3) .
N5 C7 C6 119.4(2) .
N6 C7 C6 121.2(3) .
O2 C8 N4 120.3(2) .
O2 C8 N5 121.6(3) .
N4 C8 N5 118.1(3) .
O4 C9 O4 0.00(3) 1
O4 C9 O3 124.8(3) 1
O4 C9 O3 124.8(3) .
O4 C9 C10 118.3(2) 1
O4 C9 C10 118.3(2) .
O3 C9 C10 116.8(3) .
N7 C10 C11 103.0(3) .
N7 C10 C9 110.6(2) .
C11 C10 C9 113.5(3) .
N7 C10 H10A 109.9 .
C11 C10 H10A 109.9 .
C9 C10 H10A 109.9 .
C12 C11 C10 103.6(3) .
C12 C11 H11A 111.0 .
C10 C11 H11A 111.0 .
C12 C11 H11B 111.0 .
C10 C11 H11B 111.0 .
H11A C11 H11B 109.0 .
C11 C12 C13 105.3(4) .
C11 C12 H12A 110.7 .
C13 C12 H12A 110.7 .
C11 C12 H12B 110.7 .
C13 C12 H12B 110.7 .
H12A C12 H12B 108.8 .
N7 C13 C12 103.4(3) .
N7 C13 H13A 111.1 .
C12 C13 H13A 111.1 .
N7 C13 H13B 111.1 .
C12 C13 H13B 111.1 .
H13A C13 H13B 109.1 .
O6 C14 O6 0.0(6) 1
O6 C14 O5 125.6(3) 1
O6 C14 O5 125.6(3) .
O6 C14 C15 118.4(3) 1
O6 C14 C15 118.4(3) .
O5 C14 C15 115.9(3) .
N8 C15 C16 103.3(2) .
N8 C15 C14 110.3(2) .
C16 C15 C14 112.8(2) .
N8 C15 H15A 110.1 .
C16 C15 H15A 110.1 .
C14 C15 H15A 110.1 .
C15 C16 C17 102.4(2) .
C15 C16 H16A 111.3 .
C17 C16 H16A 111.3 .
C15 C16 H16B 111.3 .
C17 C16 H16B 111.3 .
H16A C16 H16B 109.2 .
C18 C17 C16 103.3(2) .
C18 C17 H17A 111.1 .
C16 C17 H17A 111.1 .
C18 C17 H17C 111.1 .
C16 C17 H17C 111.1 .
H17A C17 H17C 109.1 .
N8 C18 C17 105.1(2) .
N8 C18 H18C 110.7 .
C17 C18 H18C 110.7 .
N8 C18 H18A 110.7 .
C17 C18 H18A 110.7 .
H18C C18 H18A 108.8 .

loop_
_geom_bond_atom_site_label_1
_geom_bond_atom_site_label_2
_geom_bond_distance
_geom_bond_site_symmetry_2
F1 C2 1.354(3) .
F2 C6 1.361(3) .
O1 C4 1.241(4) .
O2 C8 1.237(3) .
O3 C9 1.244(4) .
O4 O4 0.000(5) 1
O4 C9 1.230(4) .
O5 C14 1.247(4) .
O6 O6 0.000(11) 1
O6 C14 1.235(4) .
N1 C1 1.353(4) .
N1 C4 1.377(3) .
N1 H1A 0.8773 .
N2 C3 1.330(4) .
N2 C4 1.366(4) .
N3 C3 1.329(4) .
N3 H3A 0.93(4) .
N3 H3B 0.77(5) .
N4 C5 1.354(4) .
N4 C8 1.367(4) .
N4 H4A 0.7949 .
N5 C7 1.325(4) .
N5 C8 1.370(3) .
N6 C7 1.340(4) .
N6 H6A 0.86(4) .
N6 H6B 0.94(5) .
N7 C13 1.489(4) .
N7 C10 1.490(3) .
N7 H7A 0.91(4) .
N7 H7B 0.88(4) .
N8 C15 1.502(3) .
N8 C18 1.502(4) .
N8 H8A 0.78(6) .
N8 H8B 0.82(5) .
C1 C2 1.327(4) .
C1 H1B 0.9300 .
C2 C3 1.426(4) .
C5 C6 1.341(4) .
C5 H5A 0.9300 .
C6 C7 1.423(4) .
C9 O4 1.230(4) 1
C9 C10 1.525(4) .
C10 C11 1.496(5) .
C10 H10A 0.9800 .
C11 C12 1.462(8) .
C11 H11A 0.9700 .
C11 H11B 0.9700 .
C12 C13 1.557(7) .
C12 H12A 0.9700 .
C12 H12B 0.9700 .
C13 H13A 0.9700 .
C13 H13B 0.9700 .
C14 O6 1.235(4) 1
C14 C15 1.527(4) .
C15 C16 1.522(4) .
C15 H15A 0.9800 .
C16 C17 1.524(4) .
C16 H16A 0.9700 .
C16 H16B 0.9700 .
C17 C18 1.509(4) .
C17 H17A 0.9700 .
C17 H17C 0.9700 .
C18 H18C 0.9700 .
C18 H18A 0.9700 .

loop_
_geom_hbond_atom_site_label_D
_geom_hbond_atom_site_label_H
_geom_hbond_atom_site_label_A
_geom_hbond_distance_DH
_geom_hbond_distance_HA
_geom_hbond_distance_DA
_geom_hbond_angle_DHA
_geom_hbond_site_symmetry_A
N3 H3B F1 0.77(5) 2.46(4) 2.762(3) 105(4) .
N6 H6B F2 0.94(5) 2.45(4) 2.767(4) 100(3) .
N7 H7A O4 0.91(4) 2.21(4) 2.650(3) 109(3) .
N8 H8B O6 0.82(5) 2.20(4) 2.657(4) 115(4) .
N1 H1A N5 0.88 1.89 2.762(3) 172.5 1_565
N3 H3A O2 0.93(4) 2.05(4) 2.978(3) 173(3) 1_655
N3 H3B O3 0.77(5) 2.18(5) 2.936(4) 171(4) 1_554
N4 H4A N2 0.79 1.98 2.759(3) 164.8 1_455
N6 H6A O1 0.86(4) 2.10(5) 2.962(4) 176(4) 1_545
N6 H6B O5 0.94(5) 2.23(5) 3.070(4) 149(4) 1_655
N7 H7A O6 0.91(4) 2.02(4) 2.862(4) 154(3) 1
N7 H7B O4 0.88(4) 2.45(4) 3.173(4) 139(3) 1_455
N8 H8A O5 0.78(6) 1.99(6) 2.749(3) 164(5) 1_655
N8 H8B O4 0.82(5) 2.06(4) 2.755(4) 142(4) 1
